data_7159083
loop_
_publ_author_name
'Zhang, Yu'
'Yi, Zi-Juan'
'Yang, Ai-Mei'
'Guo, Jia-Ming'
'Li, Xin'
'Wei, Bang-Guo'

_publ_section_title
;
 AgSbF<sub>6</sub>-catalyzed C3 <i>aza</i>-Friedel-Crafts alkylation of
 <i>N</i>,<i>O</i>-acetals with indoles for the synthesis of
 <i>N-&#x3b1;</i> indole substituted pyrrolidine and piperidine
 derivatives.
;
_journal_issue 6
_journal_name_full 'Organic &amp; biomolecular chemistry'
_journal_page_first 1303
_journal_page_last 1315
_journal_paper_doi 10.1039/d2ob02213c
_journal_volume 21
_journal_year 2023
_chemical_absolute_configuration ad
_chemical_formula_sum 'C23 H36 N2 O3 Si'
_chemical_formula_weight 416.63
_space_group_crystal_system orthorhombic
_space_group_IT_number 19
_space_group_name_Hall 'P 2ac 2ab'
_space_group_name_H-M_alt 'P 21 21 21'
_atom_sites_solution_hydrogens geom
_audit_creation_method SHELXL-2013
_audit_update_record
;
2022-05-08 deposited with the CCDC.	2023-01-06 downloaded from the CCDC.
;
_cell_angle_alpha 90
_cell_angle_beta 90
_cell_angle_gamma 90
_cell_formula_units_Z 4
_cell_length_a 6.786(2)
_cell_length_b 15.114(5)
_cell_length_c 24.774(8)
_cell_measurement_reflns_used 4113
_cell_measurement_temperature 293(2)
_cell_measurement_theta_max 54.494
_cell_measurement_theta_min 5.319
_cell_volume 2540.9(14)
_computing_cell_refinement 'Bruker SAINT'
_computing_data_collection 'Bruker APEX2'
_computing_data_reduction 'Bruker SAINT'
_computing_molecular_graphics 'Bruker SHELXTL'
_computing_publication_material 'Bruker SHELXTL'
_computing_structure_refinement 'SHELXL-2013 (Sheldrick, 2013)'
_computing_structure_solution 'SHELXS-97 (Sheldrick 2008)'
_diffrn_ambient_temperature 293(2)
_diffrn_measured_fraction_theta_full 0.992
_diffrn_measured_fraction_theta_max 0.993
_diffrn_measurement_device_type 'Bruker APEX-II CCD'
_diffrn_measurement_method '\f and \w scans'
_diffrn_radiation_type MoK\a
_diffrn_radiation_wavelength 0.71073
_diffrn_reflns_av_R_equivalents 0.0344
_diffrn_reflns_av_unetI/netI 0.0476
_diffrn_reflns_Laue_measured_fraction_full 0.992
_diffrn_reflns_Laue_measured_fraction_max 0.993
_diffrn_reflns_limit_h_max 8
_diffrn_reflns_limit_h_min -7
_diffrn_reflns_limit_k_max 18
_diffrn_reflns_limit_k_min -16
_diffrn_reflns_limit_l_max 26
_diffrn_reflns_limit_l_min -30
_diffrn_reflns_number 12595
_diffrn_reflns_point_group_measured_fraction_full 0.992
_diffrn_reflns_point_group_measured_fraction_max 0.991
_diffrn_reflns_theta_full 25.242
_diffrn_reflns_theta_max 25.999
_diffrn_reflns_theta_min 2.811
_exptl_absorpt_coefficient_mu 0.115
_exptl_absorpt_correction_T_max 0.7456
_exptl_absorpt_correction_T_min 0.6708
_exptl_absorpt_correction_type multi-scan
_exptl_absorpt_process_details sadabs
_exptl_crystal_colour colorless
_exptl_crystal_density_diffrn 1.089
_exptl_crystal_description prismatic
_exptl_crystal_F_000 904
_exptl_crystal_size_max 0.200
_exptl_crystal_size_mid 0.130
_exptl_crystal_size_min 0.080
_refine_diff_density_max 0.286
_refine_diff_density_min -0.180
_refine_diff_density_rms 0.028
_refine_ls_abs_structure_details
; 
 Flack x determined using 1151 quotients [(I+)-(I-)]/[(I+)+(I-)] 
 (Parsons and Flack (2004), Acta Cryst. A60, s61). 
;
_refine_ls_abs_structure_Flack -0.01(7)
_refine_ls_extinction_coef 0.023(5)
_refine_ls_extinction_expression Fc^*^=kFc[1+0.001xFc^2^\l^3^/sin(2\q)]^-1/4^
_refine_ls_extinction_method SHELXL
_refine_ls_goodness_of_fit_ref 1.016
_refine_ls_hydrogen_treatment constr
_refine_ls_matrix_type full
_refine_ls_number_parameters 271
_refine_ls_number_reflns 4958
_refine_ls_number_restraints 0
_refine_ls_restrained_S_all 1.016
_refine_ls_R_factor_all 0.0788
_refine_ls_R_factor_gt 0.0489
_refine_ls_shift/su_max 0.006
_refine_ls_shift/su_mean 0.000
_refine_ls_structure_factor_coef Fsqd
_refine_ls_weighting_details 'w=1/[\s^2^(Fo^2^)+(0.0619P)^2^+0.2555P] where P=(Fo^2^+2Fc^2^)/3'
_refine_ls_weighting_scheme calc
_refine_ls_wR_factor_gt 0.1138
_refine_ls_wR_factor_ref 0.1339
_reflns_Friedel_coverage 0.738
_reflns_Friedel_fraction_full 0.991
_reflns_Friedel_fraction_max 0.988
_reflns_number_gt 3417
_reflns_number_total 4958
_reflns_threshold_expression 'I > 2\s(I)'
_cod_data_source_file d2ob02213c2.cif
_cod_data_source_block mo_dd21076_0m
_cod_depositor_comments 'Adding full bibliography for 7159083--7159084.cif.'
_cod_original_cell_volume 2541.0(14)
_cod_database_code 7159083
_shelx_space_group_comment
; 
The symmetry employed for this shelxl refinement is uniquely defined 
by the following loop, which should always be used as a source of 
symmetry information in preference to the above space-group names. 
They are only intended as comments. 
;
_shelx_estimated_absorpt_t_min 0.977
_shelx_estimated_absorpt_t_max 0.991
_shelxl_version_number 2013-4

loop_
_space_group_symop_operation_xyz
'x, y, z'
'-x+1/2, -y, z+1/2'
'-x, y+1/2, -z+1/2'
'x+1/2, -y+1/2, -z'

loop_
_atom_site_label
_atom_site_type_symbol
_atom_site_fract_x
_atom_site_fract_y
_atom_site_fract_z
_atom_site_U_iso_or_equiv
_atom_site_adp_type
_atom_site_occupancy
_atom_site_site_symmetry_order
_atom_site_calc_flag
_atom_site_refinement_flags_posn
_atom_site_refinement_flags_adp
_atom_site_refinement_flags_occupancy
_atom_site_disorder_assembly
_atom_site_disorder_group
Si1 Si 0.48140(19) 0.46268(7) 0.28676(4) 0.0704(4) Uani 1 1 d . . . . .
O1 O 0.7425(4) 0.52256(16) 0.50331(10) 0.0662(7) Uani 1 1 d . . . . .
O2 O 0.5076(4) 0.42805(16) 0.53556(9) 0.0706(7) Uani 1 1 d . . . . .
O3 O 0.3987(5) 0.46607(17) 0.34912(9) 0.0795(8) Uani 1 1 d . . . . .
N1 N 0.4378(4) 0.51334(17) 0.46571(10) 0.0531(7) Uani 1 1 d . . . . .
N2 N 0.3942(6) 0.8050(2) 0.45522(13) 0.0821(11) Uani 1 1 d . . . . .
H2 H 0.3267 0.8474 0.4691 0.098 Uiso 1 1 calc R U . . .
C1 C 0.2502(5) 0.4670(3) 0.45847(14) 0.0677(10) Uani 1 1 d . . . . .
H1A H 0.1693 0.4711 0.4907 0.081 Uiso 1 1 calc R U . . .
H1B H 0.2712 0.4051 0.4498 0.081 Uiso 1 1 calc R U . . .
C2 C 0.1568(6) 0.5155(3) 0.41184(16) 0.0780(11) Uani 1 1 d . . . . .
H2A H 0.0847 0.5671 0.4242 0.094 Uiso 1 1 calc R U . . .
H2B H 0.0682 0.4772 0.3919 0.094 Uiso 1 1 calc R U . . .
C3 C 0.3325(6) 0.5420(3) 0.37767(13) 0.0685(10) Uani 1 1 d . . . . .
H3 H 0.2996 0.5905 0.3530 0.082 Uiso 1 1 calc R U . . .
C4 C 0.4870(6) 0.5705(2) 0.41944(11) 0.0545(8) Uani 1 1 d . . . . .
H4 H 0.6180 0.5543 0.4061 0.065 Uiso 1 1 calc R U . . .
C5 C 0.4845(6) 0.6678(2) 0.43122(12) 0.0549(8) Uani 1 1 d . . . . .
C6 C 0.3452(7) 0.7169(3) 0.45703(14) 0.0735(11) Uani 1 1 d . . . . .
H6 H 0.2330 0.6941 0.4735 0.088 Uiso 1 1 calc R U . . .
C7 C 0.5662(7) 0.8144(2) 0.42796(14) 0.0674(11) Uani 1 1 d . . . . .
C8 C 0.6293(5) 0.7289(2) 0.41248(12) 0.0570(9) Uani 1 1 d . . . . .
C9 C 0.8098(6) 0.7207(3) 0.38547(16) 0.0757(11) Uani 1 1 d . . . . .
H9 H 0.8547 0.6653 0.3747 0.091 Uiso 1 1 calc R U . . .
C10 C 0.9185(9) 0.7941(5) 0.3752(2) 0.1121(19) Uani 1 1 d . . . . .
H10 H 1.0389 0.7886 0.3576 0.135 Uiso 1 1 calc R U . . .
C11 C 0.8531(12) 0.8769(5) 0.3904(3) 0.130(3) Uani 1 1 d . . . . .
H11 H 0.9301 0.9260 0.3822 0.156 Uiso 1 1 calc R U . . .
C12 C 0.6803(11) 0.8890(3) 0.41688(19) 0.1003(18) Uani 1 1 d . . . . .
H12 H 0.6391 0.9451 0.4273 0.120 Uiso 1 1 calc R U . . .
C13 C 0.5778(6) 0.4910(2) 0.50152(13) 0.0560(8) Uani 1 1 d . . . . .
C14 C 0.6382(7) 0.3762(3) 0.56989(17) 0.0790(12) Uani 1 1 d . . . . .
C15 C 0.7384(10) 0.4323(4) 0.6119(2) 0.125(2) Uani 1 1 d . . . . .
H15A H 0.8122 0.4784 0.5945 0.187 Uiso 1 1 calc R U . . .
H15B H 0.8260 0.3961 0.6329 0.187 Uiso 1 1 calc R U . . .
H15C H 0.6410 0.4581 0.6352 0.187 Uiso 1 1 calc R U . . .
C16 C 0.4971(11) 0.3112(4) 0.5958(2) 0.138(2) Uani 1 1 d . . . . .
H16A H 0.4040 0.3428 0.6177 0.207 Uiso 1 1 calc R U . . .
H16B H 0.5696 0.2705 0.6179 0.207 Uiso 1 1 calc R U . . .
H16C H 0.4282 0.2792 0.5681 0.207 Uiso 1 1 calc R U . . .
C17 C 0.7853(11) 0.3280(4) 0.5352(3) 0.133(2) Uani 1 1 d . . . . .
H17A H 0.7169 0.2955 0.5076 0.199 Uiso 1 1 calc R U . . .
H17B H 0.8599 0.2877 0.5571 0.199 Uiso 1 1 calc R U . . .
H17C H 0.8727 0.3699 0.5186 0.199 Uiso 1 1 calc R U . . .
C18 C 0.3017(9) 0.5141(4) 0.23993(19) 0.1152(19) Uani 1 1 d . . . . .
H18A H 0.1825 0.4799 0.2397 0.173 Uiso 1 1 calc R U . . .
H18B H 0.3564 0.5157 0.2042 0.173 Uiso 1 1 calc R U . . .
H18C H 0.2731 0.5732 0.2517 0.173 Uiso 1 1 calc R U . . .
C19 C 0.7145(10) 0.5287(4) 0.2814(2) 0.135(2) Uani 1 1 d . . . . .
H19A H 0.6862 0.5900 0.2877 0.202 Uiso 1 1 calc R U . . .
H19B H 0.7691 0.5218 0.2459 0.202 Uiso 1 1 calc R U . . .
H19C H 0.8075 0.5081 0.3077 0.202 Uiso 1 1 calc R U . . .
C20 C 0.5236(9) 0.3442(3) 0.27377(15) 0.0954(16) Uani 1 1 d . . . . .
C21 C 0.6563(17) 0.3046(5) 0.3162(3) 0.210(5) Uani 1 1 d . . . . .
H21A H 0.7766 0.3379 0.3181 0.315 Uiso 1 1 calc R U . . .
H21B H 0.6855 0.2444 0.3070 0.315 Uiso 1 1 calc R U . . .
H21C H 0.5913 0.3064 0.3506 0.315 Uiso 1 1 calc R U . . .
C22 C 0.3143(13) 0.2972(4) 0.2758(3) 0.169(3) Uani 1 1 d . . . . .
H22A H 0.2429 0.3176 0.3069 0.253 Uiso 1 1 calc R U . . .
H22B H 0.3319 0.2343 0.2781 0.253 Uiso 1 1 calc R U . . .
H22C H 0.2416 0.3114 0.2437 0.253 Uiso 1 1 calc R U . . .
C23 C 0.6065(10) 0.3277(4) 0.21748(19) 0.129(2) Uani 1 1 d . . . . .
H23A H 0.5240 0.3560 0.1911 0.194 Uiso 1 1 calc R U . . .
H23B H 0.6102 0.2652 0.2106 0.194 Uiso 1 1 calc R U . . .
H23C H 0.7374 0.3514 0.2152 0.194 Uiso 1 1 calc R U . . .

loop_
_atom_site_aniso_label
_atom_site_aniso_U_11
_atom_site_aniso_U_22
_atom_site_aniso_U_33
_atom_site_aniso_U_23
_atom_site_aniso_U_13
_atom_site_aniso_U_12
Si1 0.0941(8) 0.0739(7) 0.0432(5) -0.0026(5) -0.0007(5) 0.0061(7)
O1 0.0679(16) 0.0570(15) 0.0738(16) 0.0050(13) -0.0047(13) -0.0088(14)
O2 0.0812(16) 0.0727(15) 0.0578(13) 0.0203(12) -0.0001(14) -0.0062(15)
O3 0.131(2) 0.0616(15) 0.0456(12) -0.0068(11) 0.0089(14) 0.0034(16)
N1 0.0622(17) 0.0538(16) 0.0434(13) 0.0041(12) 0.0035(13) -0.0034(13)
N2 0.122(3) 0.058(2) 0.0659(19) -0.0106(17) 0.000(2) 0.021(2)
C1 0.068(2) 0.080(3) 0.0546(19) -0.003(2) 0.0087(18) -0.013(2)
C2 0.076(2) 0.089(3) 0.069(2) -0.008(2) -0.011(2) 0.002(2)
C3 0.101(3) 0.057(2) 0.0471(18) -0.0027(17) -0.0039(19) 0.013(2)
C4 0.068(2) 0.0528(19) 0.0424(15) 0.0040(13) 0.0119(16) 0.0065(18)
C5 0.070(2) 0.0535(19) 0.0411(14) 0.0018(14) 0.0036(18) 0.0068(19)
C6 0.095(3) 0.065(3) 0.061(2) -0.0010(19) 0.019(2) 0.008(2)
C7 0.102(3) 0.057(2) 0.0435(18) 0.0024(16) -0.021(2) -0.001(2)
C8 0.071(2) 0.060(2) 0.0396(16) 0.0026(15) -0.0133(17) 0.0007(19)
C9 0.066(3) 0.093(3) 0.068(2) 0.009(2) -0.006(2) -0.011(2)
C10 0.100(4) 0.134(5) 0.102(4) 0.010(4) -0.011(3) -0.050(4)
C11 0.164(6) 0.125(6) 0.101(4) 0.032(4) -0.042(4) -0.088(5)
C12 0.163(5) 0.064(3) 0.073(3) 0.008(2) -0.049(4) -0.025(3)
C13 0.072(2) 0.0473(19) 0.0484(18) 0.0000(15) 0.0053(17) 0.0024(18)
C14 0.097(3) 0.068(3) 0.071(2) 0.021(2) -0.001(2) 0.007(2)
C15 0.174(6) 0.116(4) 0.085(3) 0.007(3) -0.053(4) 0.022(4)
C16 0.155(5) 0.129(4) 0.131(4) 0.081(4) -0.006(5) -0.025(5)
C17 0.167(6) 0.084(4) 0.148(5) 0.017(4) 0.033(5) 0.047(4)
C18 0.158(5) 0.117(4) 0.070(3) 0.008(3) -0.010(3) 0.034(4)
C19 0.147(5) 0.159(6) 0.098(4) -0.003(4) 0.006(4) -0.054(5)
C20 0.148(5) 0.082(3) 0.057(2) -0.0048(19) 0.003(3) 0.032(3)
C21 0.357(13) 0.154(6) 0.120(5) -0.014(4) -0.077(7) 0.151(8)
C22 0.247(9) 0.108(5) 0.150(6) -0.024(4) 0.053(6) -0.068(6)
C23 0.178(6) 0.126(4) 0.084(3) -0.033(3) 0.023(4) 0.040(4)

loop_
_atom_type_symbol
_atom_type_description
_atom_type_scat_dispersion_real
_atom_type_scat_dispersion_imag
_atom_type_scat_source
C C 0.0033 0.0016 'International Tables Vol C Tables 4.2.6.8 and 6.1.1.4'
H H 0.0000 0.0000 'International Tables Vol C Tables 4.2.6.8 and 6.1.1.4'
N N 0.0061 0.0033 'International Tables Vol C Tables 4.2.6.8 and 6.1.1.4'
O O 0.0106 0.0060 'International Tables Vol C Tables 4.2.6.8 and 6.1.1.4'
Si Si 0.0817 0.0704 'International Tables Vol C Tables 4.2.6.8 and 6.1.1.4'

loop_
_geom_angle_atom_site_label_1
_geom_angle_atom_site_label_2
_geom_angle_atom_site_label_3
_geom_angle
_geom_angle_site_symmetry_1
_geom_angle_site_symmetry_3
_geom_angle_publ_flag
O3 Si1 C20 104.32(17) . . ?
O3 Si1 C18 110.5(2) . . ?
C20 Si1 C18 113.6(2) . . ?
O3 Si1 C19 109.8(2) . . ?
C20 Si1 C19 111.9(3) . . ?
C18 Si1 C19 106.7(3) . . ?
C13 O2 C14 121.7(3) . . ?
C3 O3 Si1 126.9(2) . . ?
C13 N1 C1 125.2(3) . . ?
C13 N1 C4 120.0(3) . . ?
C1 N1 C4 112.5(3) . . ?
C7 N2 C6 109.0(3) . . ?
C7 N2 H2 125.5 . . ?
C6 N2 H2 125.5 . . ?
N1 C1 C2 103.1(3) . . ?
N1 C1 H1A 111.1 . . ?
C2 C1 H1A 111.1 . . ?
N1 C1 H1B 111.1 . . ?
C2 C1 H1B 111.1 . . ?
H1A C1 H1B 109.1 . . ?
C1 C2 C3 103.0(3) . . ?
C1 C2 H2A 111.2 . . ?
C3 C2 H2A 111.2 . . ?
C1 C2 H2B 111.2 . . ?
C3 C2 H2B 111.2 . . ?
H2A C2 H2B 109.1 . . ?
O3 C3 C2 108.2(3) . . ?
O3 C3 C4 110.3(3) . . ?
C2 C3 C4 103.6(3) . . ?
O3 C3 H3 111.5 . . ?
C2 C3 H3 111.5 . . ?
C4 C3 H3 111.5 . . ?
N1 C4 C5 114.9(2) . . ?
N1 C4 C3 101.8(3) . . ?
C5 C4 C3 113.5(3) . . ?
N1 C4 H4 108.8 . . ?
C5 C4 H4 108.8 . . ?
C3 C4 H4 108.8 . . ?
C6 C5 C8 106.1(3) . . ?
C6 C5 C4 129.4(4) . . ?
C8 C5 C4 124.3(3) . . ?
C5 C6 N2 110.2(4) . . ?
C5 C6 H6 124.9 . . ?
N2 C6 H6 124.9 . . ?
N2 C7 C12 131.3(5) . . ?
N2 C7 C8 107.5(3) . . ?
C12 C7 C8 121.1(5) . . ?
C9 C8 C7 118.4(4) . . ?
C9 C8 C5 134.5(4) . . ?
C7 C8 C5 107.1(3) . . ?
C10 C9 C8 119.5(5) . . ?
C10 C9 H9 120.2 . . ?
C8 C9 H9 120.2 . . ?
C9 C10 C11 121.0(6) . . ?
C9 C10 H10 119.5 . . ?
C11 C10 H10 119.5 . . ?
C12 C11 C10 122.2(5) . . ?
C12 C11 H11 118.9 . . ?
C10 C11 H11 118.9 . . ?
C11 C12 C7 117.8(5) . . ?
C11 C12 H12 121.1 . . ?
C7 C12 H12 121.1 . . ?
O1 C13 N1 125.2(3) . . ?
O1 C13 O2 125.0(3) . . ?
N1 C13 O2 109.8(3) . . ?
O2 C14 C15 112.1(4) . . ?
O2 C14 C17 109.3(4) . . ?
C15 C14 C17 111.6(5) . . ?
O2 C14 C16 102.2(4) . . ?
C15 C14 C16 111.0(4) . . ?
C17 C14 C16 110.3(4) . . ?
C14 C15 H15A 109.5 . . ?
C14 C15 H15B 109.5 . . ?
H15A C15 H15B 109.5 . . ?
C14 C15 H15C 109.5 . . ?
H15A C15 H15C 109.5 . . ?
H15B C15 H15C 109.5 . . ?
C14 C16 H16A 109.5 . . ?
C14 C16 H16B 109.5 . . ?
H16A C16 H16B 109.5 . . ?
C14 C16 H16C 109.5 . . ?
H16A C16 H16C 109.5 . . ?
H16B C16 H16C 109.5 . . ?
C14 C17 H17A 109.5 . . ?
C14 C17 H17B 109.5 . . ?
H17A C17 H17B 109.5 . . ?
C14 C17 H17C 109.5 . . ?
H17A C17 H17C 109.5 . . ?
H17B C17 H17C 109.5 . . ?
Si1 C18 H18A 109.5 . . ?
Si1 C18 H18B 109.5 . . ?
H18A C18 H18B 109.5 . . ?
Si1 C18 H18C 109.5 . . ?
H18A C18 H18C 109.5 . . ?
H18B C18 H18C 109.5 . . ?
Si1 C19 H19A 109.5 . . ?
Si1 C19 H19B 109.5 . . ?
H19A C19 H19B 109.5 . . ?
Si1 C19 H19C 109.5 . . ?
H19A C19 H19C 109.5 . . ?
H19B C19 H19C 109.5 . . ?
C21 C20 C23 110.6(5) . . ?
C21 C20 C22 109.5(6) . . ?
C23 C20 C22 106.6(5) . . ?
C21 C20 Si1 110.9(4) . . ?
C23 C20 Si1 112.1(4) . . ?
C22 C20 Si1 106.9(4) . . ?
C20 C21 H21A 109.5 . . ?
C20 C21 H21B 109.5 . . ?
H21A C21 H21B 109.5 . . ?
C20 C21 H21C 109.5 . . ?
H21A C21 H21C 109.5 . . ?
H21B C21 H21C 109.5 . . ?
C20 C22 H22A 109.5 . . ?
C20 C22 H22B 109.5 . . ?
H22A C22 H22B 109.5 . . ?
C20 C22 H22C 109.5 . . ?
H22A C22 H22C 109.5 . . ?
H22B C22 H22C 109.5 . . ?
C20 C23 H23A 109.5 . . ?
C20 C23 H23B 109.5 . . ?
H23A C23 H23B 109.5 . . ?
C20 C23 H23C 109.5 . . ?
H23A C23 H23C 109.5 . . ?
H23B C23 H23C 109.5 . . ?

loop_
_geom_bond_atom_site_label_1
_geom_bond_atom_site_label_2
_geom_bond_distance
_geom_bond_site_symmetry_2
_geom_bond_publ_flag
Si1 O3 1.644(2) . ?
Si1 C20 1.842(4) . ?
Si1 C18 1.854(5) . ?
Si1 C19 1.875(6) . ?
O1 C13 1.216(4) . ?
O2 C13 1.358(4) . ?
O2 C14 1.457(5) . ?
O3 C3 1.421(4) . ?
N1 C13 1.343(4) . ?
N1 C1 1.464(4) . ?
N1 C4 1.474(4) . ?
N2 C7 1.356(5) . ?
N2 C6 1.373(5) . ?
N2 H2 0.8600 . ?
C1 C2 1.508(5) . ?
C1 H1A 0.9700 . ?
C1 H1B 0.9700 . ?
C2 C3 1.516(6) . ?
C2 H2A 0.9700 . ?
C2 H2B 0.9700 . ?
C3 C4 1.535(5) . ?
C3 H3 0.9800 . ?
C4 C5 1.499(4) . ?
C4 H4 0.9800 . ?
C5 C6 1.362(5) . ?
C5 C8 1.426(5) . ?
C6 H6 0.9300 . ?
C7 C12 1.395(7) . ?
C7 C8 1.414(5) . ?
C8 C9 1.401(5) . ?
C9 C10 1.357(7) . ?
C9 H9 0.9300 . ?
C10 C11 1.380(9) . ?
C10 H10 0.9300 . ?
C11 C12 1.356(9) . ?
C11 H11 0.9300 . ?
C12 H12 0.9300 . ?
C14 C15 1.505(6) . ?
C14 C17 1.506(7) . ?
C14 C16 1.514(7) . ?
C15 H15A 0.9600 . ?
C15 H15B 0.9600 . ?
C15 H15C 0.9600 . ?
C16 H16A 0.9600 . ?
C16 H16B 0.9600 . ?
C16 H16C 0.9600 . ?
C17 H17A 0.9600 . ?
C17 H17B 0.9600 . ?
C17 H17C 0.9600 . ?
C18 H18A 0.9600 . ?
C18 H18B 0.9600 . ?
C18 H18C 0.9600 . ?
C19 H19A 0.9600 . ?
C19 H19B 0.9600 . ?
C19 H19C 0.9600 . ?
C20 C21 1.508(8) . ?
C20 C23 1.525(6) . ?
C20 C22 1.589(9) . ?
C21 H21A 0.9600 . ?
C21 H21B 0.9600 . ?
C21 H21C 0.9600 . ?
C22 H22A 0.9600 . ?
C22 H22B 0.9600 . ?
C22 H22C 0.9600 . ?
C23 H23A 0.9600 . ?
C23 H23B 0.9600 . ?
C23 H23C 0.9600 . ?

loop_
_geom_hbond_atom_site_label_D
_geom_hbond_atom_site_label_H
_geom_hbond_atom_site_label_A
_geom_hbond_distance_DH
_geom_hbond_distance_HA
_geom_hbond_distance_DA
_geom_hbond_angle_DHA
_geom_hbond_site_symmetry_A
C17 H17C O1 0.96 2.50 3.059(6) 117.1 .
C15 H15A O1 0.96 2.40 3.017(6) 121.4 .
N2 H2 O1 0.86 2.16 2.984(4) 161.2 4_466

loop_
_geom_torsion_atom_site_label_1
_geom_torsion_atom_site_label_2
_geom_torsion_atom_site_label_3
_geom_torsion_atom_site_label_4
_geom_torsion
_geom_torsion_site_symmetry_1
_geom_torsion_site_symmetry_2
_geom_torsion_site_symmetry_3
_geom_torsion_site_symmetry_4
_geom_torsion_publ_flag
C20 Si1 O3 C3 -176.0(4) . . . . ?
C18 Si1 O3 C3 -53.5(4) . . . . ?
C19 Si1 O3 C3 63.9(4) . . . . ?
C13 N1 C1 C2 -176.9(3) . . . . ?
C4 N1 C1 C2 -14.2(4) . . . . ?
N1 C1 C2 C3 33.3(4) . . . . ?
Si1 O3 C3 C2 141.8(3) . . . . ?
Si1 O3 C3 C4 -105.6(3) . . . . ?
C1 C2 C3 O3 76.6(4) . . . . ?
C1 C2 C3 C4 -40.5(4) . . . . ?
C13 N1 C4 C5 -83.8(4) . . . . ?
C1 N1 C4 C5 112.6(3) . . . . ?
C13 N1 C4 C3 153.1(3) . . . . ?
C1 N1 C4 C3 -10.5(3) . . . . ?
O3 C3 C4 N1 -84.6(3) . . . . ?
C2 C3 C4 N1 31.0(4) . . . . ?
O3 C3 C4 C5 151.3(3) . . . . ?
C2 C3 C4 C5 -93.1(4) . . . . ?
N1 C4 C5 C6 -47.9(5) . . . . ?
C3 C4 C5 C6 68.7(4) . . . . ?
N1 C4 C5 C8 137.4(3) . . . . ?
C3 C4 C5 C8 -105.9(4) . . . . ?
C8 C5 C6 N2 0.3(4) . . . . ?
C4 C5 C6 N2 -175.1(3) . . . . ?
C7 N2 C6 C5 0.2(4) . . . . ?
C6 N2 C7 C12 -177.4(4) . . . . ?
C6 N2 C7 C8 -0.6(4) . . . . ?
N2 C7 C8 C9 -177.3(3) . . . . ?
C12 C7 C8 C9 -0.1(5) . . . . ?
N2 C7 C8 C5 0.8(4) . . . . ?
C12 C7 C8 C5 178.0(3) . . . . ?
C6 C5 C8 C9 177.0(4) . . . . ?
C4 C5 C8 C9 -7.3(6) . . . . ?
C6 C5 C8 C7 -0.7(4) . . . . ?
C4 C5 C8 C7 175.0(3) . . . . ?
C7 C8 C9 C10 0.2(5) . . . . ?
C5 C8 C9 C10 -177.3(4) . . . . ?
C8 C9 C10 C11 -0.6(7) . . . . ?
C9 C10 C11 C12 1.0(9) . . . . ?
C10 C11 C12 C7 -0.9(8) . . . . ?
N2 C7 C12 C11 176.9(4) . . . . ?
C8 C7 C12 C11 0.5(6) . . . . ?
C1 N1 C13 O1 170.7(3) . . . . ?
C4 N1 C13 O1 9.3(5) . . . . ?
C1 N1 C13 O2 -9.4(4) . . . . ?
C4 N1 C13 O2 -170.8(3) . . . . ?
C14 O2 C13 O1 -15.1(5) . . . . ?
C14 O2 C13 N1 165.0(3) . . . . ?
C13 O2 C14 C15 65.9(5) . . . . ?
C13 O2 C14 C17 -58.3(5) . . . . ?
C13 O2 C14 C16 -175.2(4) . . . . ?
O3 Si1 C20 C21 -54.4(6) . . . . ?
C18 Si1 C20 C21 -174.8(6) . . . . ?
C19 Si1 C20 C21 64.3(6) . . . . ?
O3 Si1 C20 C23 -178.6(4) . . . . ?
C18 Si1 C20 C23 61.0(5) . . . . ?
C19 Si1 C20 C23 -59.9(5) . . . . ?
O3 Si1 C20 C22 64.9(4) . . . . ?
C18 Si1 C20 C22 -55.5(4) . . . . ?
C19 Si1 C20 C22 -176.4(4) . . . . ?
